data_4074797
loop_
_publ_author_name
'Arnold, Polly L.'
'Liddle, Stephen T.'

_publ_section_title
;
 Deprotonation of N-Heterocyclic Carbenes to Afford Heterobimetallic
 Organolanthanide Complexes
;
_journal_coden_ASTM ORGND7
_journal_issue 6
_journal_name_full Organometallics
_journal_page_first 1485
_journal_page_last 1491
_journal_paper_doi 10.1021/om050895u
_journal_volume 25
_journal_year 2006
_chemical_formula_moiety 'C58 H138 K2 N10 O4 Si8 Y2'
_chemical_formula_sum 'C58 H138 K2 N10 O4 Si8 Y2'
_chemical_formula_weight 1520.52
_space_group_IT_number 14
_symmetry_cell_setting monoclinic
_symmetry_space_group_name_Hall '-P 2yn'
_symmetry_space_group_name_H-M 'P 1 21/n 1'
_atom_sites_solution_hydrogens geom
_atom_sites_solution_primary heavy
_atom_sites_solution_secondary difmap
_audit_creation_method 'enCIFer editing of SHELXL97 CIF output'
_cell_angle_alpha 90.00
_cell_angle_beta 96.674(2)
_cell_angle_gamma 90.00
_cell_formula_units_Z 2
_cell_length_a 12.8586(12)
_cell_length_b 17.7064(17)
_cell_length_c 19.2653(18)
_cell_measurement_reflns_used 8677
_cell_measurement_temperature 150(2)
_cell_measurement_theta_max 27.14
_cell_measurement_theta_min 2.33
_cell_volume 4356.6(7)
_computing_cell_refinement 'Bruker SAINT version 6.36a (Bruker, 2000)'
_computing_data_collection 'Bruker SMART version 5.625 (Bruker, 2001)'
_computing_data_reduction 'Bruker SAINT; Bruker SHELXTL (Bruker, 2001)'
_computing_molecular_graphics 'Bruker SHELXTL'
_computing_publication_material 'enCIFer(Allen etal.,2004);PLATON(Spek,2003)'
_computing_structure_refinement 'SHELXL-97 (Sheldrick, 1997)'
_computing_structure_solution 'Bruker SHELXTL'
_diffrn_ambient_temperature 150(2)
_diffrn_measured_fraction_theta_full 0.995
_diffrn_measured_fraction_theta_max 0.980
_diffrn_measurement_device_type 'Bruker SMART 1000 CCD diffractometer'
_diffrn_measurement_method '\w rotation with narrow frames'
_diffrn_radiation_monochromator graphite
_diffrn_radiation_source 'normal-focus sealed tube'
_diffrn_radiation_type MoK\a
_diffrn_radiation_wavelength 0.71073
_diffrn_reflns_av_R_equivalents 0.0396
_diffrn_reflns_av_sigmaI/netI 0.0528
_diffrn_reflns_limit_h_max 16
_diffrn_reflns_limit_h_min -16
_diffrn_reflns_limit_k_max 22
_diffrn_reflns_limit_k_min -13
_diffrn_reflns_limit_l_max 24
_diffrn_reflns_limit_l_min -24
_diffrn_reflns_number 26645
_diffrn_reflns_theta_full 26.00
_diffrn_reflns_theta_max 27.49
_diffrn_reflns_theta_min 2.15
_diffrn_standards_decay_% 0
_diffrn_standards_number 0
_exptl_absorpt_coefficient_mu 1.573
_exptl_absorpt_correction_T_max 0.4952
_exptl_absorpt_correction_T_min 0.4057
_exptl_absorpt_correction_type multi-scan
_exptl_absorpt_process_details '(SADABS; Bruker, 2001)'
_exptl_crystal_colour colourless
_exptl_crystal_density_diffrn 1.159
_exptl_crystal_density_method 'not measured'
_exptl_crystal_description block
_exptl_crystal_F_000 1632
_exptl_crystal_size_max 0.70
_exptl_crystal_size_mid 0.69
_exptl_crystal_size_min 0.52
_refine_diff_density_max 0.495
_refine_diff_density_min -1.137
_refine_diff_density_rms 0.075
_refine_ls_extinction_method none
_refine_ls_goodness_of_fit_ref 1.005
_refine_ls_hydrogen_treatment constr
_refine_ls_matrix_type full
_refine_ls_number_parameters 399
_refine_ls_number_reflns 9792
_refine_ls_number_restraints 0
_refine_ls_restrained_S_all 1.005
_refine_ls_R_factor_all 0.0594
_refine_ls_R_factor_gt 0.0366
_refine_ls_shift/su_max 0.001
_refine_ls_shift/su_mean 0.000
_refine_ls_structure_factor_coef Fsqd
_refine_ls_weighting_details 'calc w=1/[\s^2^(Fo^2^)+(0.0550P)^2^+0.0000P] where P=(Fo^2^+2Fc^2^)/3'
_refine_ls_weighting_scheme calc
_refine_ls_wR_factor_gt 0.0892
_refine_ls_wR_factor_ref 0.0978
_reflns_number_gt 7404
_reflns_number_total 9792
_reflns_threshold_expression I>2\s(I)
_cod_data_source_file om050895usi20051017_125222.cif
_cod_data_source_block yknpim_2
_cod_depositor_comments
;
The following automatic conversions were performed:

'_symmetry_cell_setting' value 'Monoclinic' changed to 'monoclinic'
according to /home/saulius/struct/CIF-dictionaries/cif_core.dic
dictionary named 'cif_core.dic' version 2.4.1 from 2010-06-29.

Automatic conversion script
Id: cif_fix_values 1715 2011-07-08 13:25:40Z adriana 
;
_cod_original_sg_symbol_H-M P2(1)/n
_cod_database_code 4074797

loop_
_symmetry_equiv_pos_as_xyz
'x, y, z'
'-x+1/2, y+1/2, -z+1/2'
'-x, -y, -z'
'x-1/2, -y-1/2, z-1/2'

loop_
_atom_site_label
_atom_site_type_symbol
_atom_site_fract_x
_atom_site_fract_y
_atom_site_fract_z
_atom_site_U_iso_or_equiv
_atom_site_adp_type
_atom_site_occupancy
_atom_site_symmetry_multiplicity
_atom_site_calc_flag
_atom_site_refinement_flags
Y1 Y 0.433003(16) 0.489564(12) 0.734374(10) 0.01783(7) Uani 1 1 d .
K1 K 0.38596(4) 0.39026(3) 0.38848(3) 0.02677(12) Uani 1 1 d .
N1 N 0.28030(13) 0.55736(11) 0.51656(9) 0.0196(4) Uani 1 1 d .
N2 N 0.47390(14) 0.38093(10) 0.69189(9) 0.0216(4) Uani 1 1 d .
N3 N 0.39411(14) 0.47756(10) 0.55862(9) 0.0190(4) Uani 1 1 d .
C2 C 0.32732(17) 0.49133(13) 0.49958(12) 0.0217(5) Uani 1 1 d .
C4 C 0.39174(17) 0.53129(12) 0.61322(11) 0.0190(5) Uani 1 1 d .
C5 C 0.31865(16) 0.58067(13) 0.58376(11) 0.0201(5) Uani 1 1 d .
H5 H 0.2967 0.6249 0.6059 0.024 Uiso 1 1 calc R
C6 C 0.19451(17) 0.59714(14) 0.47342(12) 0.0264(5) Uani 1 1 d .
C7 C 0.09594(19) 0.5917(2) 0.51029(14) 0.0458(8) Uani 1 1 d .
H7A H 0.0783 0.5385 0.5165 0.069 Uiso 1 1 calc R
H7B H 0.0378 0.6169 0.4820 0.069 Uiso 1 1 calc R
H7C H 0.1084 0.6163 0.5561 0.069 Uiso 1 1 calc R
C8 C 0.2253(2) 0.67967(15) 0.46532(14) 0.0398(7) Uani 1 1 d .
H8A H 0.2342 0.7040 0.5113 0.060 Uiso 1 1 calc R
H8B H 0.1703 0.7057 0.4349 0.060 Uiso 1 1 calc R
H8C H 0.2913 0.6822 0.4446 0.060 Uiso 1 1 calc R
C9 C 0.17493(19) 0.56125(16) 0.40164(12) 0.0347(6) Uani 1 1 d .
H9A H 0.2389 0.5639 0.3786 0.052 Uiso 1 1 calc R
H9B H 0.1184 0.5883 0.3735 0.052 Uiso 1 1 calc R
H9C H 0.1548 0.5083 0.4064 0.052 Uiso 1 1 calc R
C10 C 0.46431(17) 0.41160(13) 0.56151(11) 0.0228(5) Uani 1 1 d .
H10A H 0.5124 0.4175 0.5253 0.027 Uiso 1 1 calc R
H10B H 0.4217 0.3658 0.5499 0.027 Uiso 1 1 calc R
C11 C 0.52945(17) 0.39969(13) 0.63231(12) 0.0237(5) Uani 1 1 d .
H11A H 0.5804 0.3588 0.6269 0.028 Uiso 1 1 calc R
H11B H 0.5702 0.4464 0.6439 0.028 Uiso 1 1 calc R
C12 C 0.46059(18) 0.29981(13) 0.70484(12) 0.0258(5) Uani 1 1 d .
C13 C 0.3966(2) 0.25903(14) 0.64388(13) 0.0368(6) Uani 1 1 d .
H13A H 0.3303 0.2858 0.6314 0.055 Uiso 1 1 calc R
H13B H 0.3822 0.2072 0.6578 0.055 Uiso 1 1 calc R
H13C H 0.4364 0.2581 0.6035 0.055 Uiso 1 1 calc R
C14 C 0.4004(2) 0.29327(14) 0.76880(13) 0.0355(6) Uani 1 1 d .
H14A H 0.4424 0.3149 0.8097 0.053 Uiso 1 1 calc R
H14B H 0.3861 0.2400 0.7776 0.053 Uiso 1 1 calc R
H14C H 0.3340 0.3208 0.7600 0.053 Uiso 1 1 calc R
C15 C 0.5653(2) 0.25850(16) 0.72143(16) 0.0457(7) Uani 1 1 d .
H15A H 0.6048 0.2613 0.6809 0.068 Uiso 1 1 calc R
H15B H 0.5523 0.2055 0.7321 0.068 Uiso 1 1 calc R
H15C H 0.6058 0.2823 0.7618 0.068 Uiso 1 1 calc R
N4 N 0.56658(14) 0.57216(11) 0.77560(9) 0.0238(4) Uani 1 1 d .
Si1 Si 0.52379(5) 0.66088(4) 0.79383(3) 0.02684(15) Uani 1 1 d .
C16 C 0.3903(2) 0.67743(16) 0.74499(15) 0.0422(7) Uani 1 1 d .
H16A H 0.3957 0.6787 0.6947 0.063 Uiso 1 1 calc R
H16B H 0.3626 0.7257 0.7596 0.063 Uiso 1 1 calc R
H16C H 0.3432 0.6365 0.7553 0.063 Uiso 1 1 calc R
C17 C 0.5062(2) 0.67813(16) 0.88812(14) 0.0430(7) Uani 1 1 d .
H17A H 0.4536 0.6431 0.9024 0.065 Uiso 1 1 calc R
H17B H 0.4828 0.7302 0.8938 0.065 Uiso 1 1 calc R
H17C H 0.5729 0.6700 0.9172 0.065 Uiso 1 1 calc R
C18 C 0.6106(2) 0.73867(15) 0.76754(14) 0.0368(6) Uani 1 1 d .
H18A H 0.6801 0.7341 0.7941 0.055 Uiso 1 1 calc R
H18B H 0.5801 0.7877 0.7774 0.055 Uiso 1 1 calc R
H18C H 0.6169 0.7348 0.7175 0.055 Uiso 1 1 calc R
Si2 Si 0.69272(5) 0.54415(4) 0.80250(3) 0.02767(16) Uani 1 1 d .
C19 C 0.7469(2) 0.5813(2) 0.89109(14) 0.0535(9) Uani 1 1 d .
H19A H 0.7502 0.6366 0.8895 0.080 Uiso 1 1 calc R
H19B H 0.8174 0.5610 0.9039 0.080 Uiso 1 1 calc R
H19C H 0.7013 0.5657 0.9259 0.080 Uiso 1 1 calc R
C20 C 0.78863(19) 0.57537(15) 0.74183(13) 0.0331(6) Uani 1 1 d .
H20A H 0.7771 0.5464 0.6983 0.050 Uiso 1 1 calc R
H20B H 0.8601 0.5668 0.7640 0.050 Uiso 1 1 calc R
H20C H 0.7787 0.6293 0.7315 0.050 Uiso 1 1 calc R
C21 C 0.7046(2) 0.43926(16) 0.80642(16) 0.0462(8) Uani 1 1 d .
H21A H 0.6681 0.4200 0.8447 0.069 Uiso 1 1 calc R
H21B H 0.7787 0.4252 0.8146 0.069 Uiso 1 1 calc R
H21C H 0.6732 0.4175 0.7621 0.069 Uiso 1 1 calc R
N5 N 0.28524(15) 0.47680(10) 0.78794(9) 0.0209(4) Uani 1 1 d .
Si3 Si 0.30865(5) 0.46498(4) 0.87624(3) 0.02677(16) Uani 1 1 d .
C22 C 0.2533(2) 0.54302(17) 0.92684(14) 0.0465(7) Uani 1 1 d .
H22A H 0.2762 0.5919 0.9102 0.070 Uiso 1 1 calc R
H22B H 0.2782 0.5374 0.9766 0.070 Uiso 1 1 calc R
H22C H 0.1766 0.5404 0.9201 0.070 Uiso 1 1 calc R
C23 C 0.2607(2) 0.37317(15) 0.90987(13) 0.0375(6) Uani 1 1 d .
H23A H 0.1854 0.3766 0.9131 0.056 Uiso 1 1 calc R
H23B H 0.2977 0.3627 0.9563 0.056 Uiso 1 1 calc R
H23C H 0.2741 0.3323 0.8778 0.056 Uiso 1 1 calc R
C24 C 0.4548(2) 0.46249(16) 0.90320(13) 0.0366(6) Uani 1 1 d .
H24A H 0.4861 0.4218 0.8781 0.055 Uiso 1 1 calc R
H24B H 0.4684 0.4535 0.9536 0.055 Uiso 1 1 calc R
H24C H 0.4856 0.5109 0.8919 0.055 Uiso 1 1 calc R
Si4 Si 0.16365(5) 0.47418(4) 0.74130(3) 0.02296(15) Uani 1 1 d .
C25 C 0.05945(19) 0.42849(16) 0.78798(14) 0.0376(6) Uani 1 1 d .
H25A H 0.0773 0.3753 0.7971 0.056 Uiso 1 1 calc R
H25B H -0.0081 0.4318 0.7588 0.056 Uiso 1 1 calc R
H25C H 0.0549 0.4546 0.8324 0.056 Uiso 1 1 calc R
C26 C 0.11232(19) 0.57104(14) 0.71829(14) 0.0336(6) Uani 1 1 d .
H26A H 0.1037 0.5989 0.7612 0.050 Uiso 1 1 calc R
H26B H 0.0445 0.5670 0.6895 0.050 Uiso 1 1 calc R
H26C H 0.1619 0.5979 0.6922 0.050 Uiso 1 1 calc R
C27 C 0.16467(19) 0.42007(15) 0.65770(13) 0.0325(6) Uani 1 1 d .
H27A H 0.2176 0.4415 0.6307 0.049 Uiso 1 1 calc R
H27B H 0.0956 0.4234 0.6304 0.049 Uiso 1 1 calc R
H27C H 0.1814 0.3670 0.6683 0.049 Uiso 1 1 calc R
O1 O 0.21674(13) 0.29079(11) 0.40633(9) 0.0386(4) Uani 1 1 d .
O2 O 0.42446(13) 0.25394(9) 0.45034(9) 0.0325(4) Uani 1 1 d .
C28 C 0.1198(2) 0.3266(2) 0.41492(18) 0.0563(9) Uani 1 1 d .
H28A H 0.0646 0.2883 0.4142 0.084 Uiso 1 1 calc R
H28B H 0.1021 0.3626 0.3768 0.084 Uiso 1 1 calc R
H28C H 0.1262 0.3534 0.4597 0.084 Uiso 1 1 calc R
C29 C 0.2437(2) 0.23682(18) 0.45875(16) 0.0474(8) Uani 1 1 d .
H29A H 0.1874 0.1986 0.4583 0.057 Uiso 1 1 calc R
H29B H 0.2520 0.2616 0.5051 0.057 Uiso 1 1 calc R
C30 C 0.3437(2) 0.19936(16) 0.44627(17) 0.0460(7) Uani 1 1 d .
H30A H 0.3615 0.1595 0.4817 0.055 Uiso 1 1 calc R
H30B H 0.3359 0.1754 0.3995 0.055 Uiso 1 1 calc R
C31 C 0.5243(2) 0.22003(19) 0.44778(18) 0.0525(8) Uani 1 1 d .
H31A H 0.5413 0.1880 0.4890 0.079 Uiso 1 1 calc R
H31B H 0.5775 0.2595 0.4471 0.079 Uiso 1 1 calc R
H31C H 0.5228 0.1892 0.4054 0.079 Uiso 1 1 calc R

loop_
_atom_site_aniso_label
_atom_site_aniso_U_11
_atom_site_aniso_U_22
_atom_site_aniso_U_33
_atom_site_aniso_U_23
_atom_site_aniso_U_13
_atom_site_aniso_U_12
Y1 0.02004(11) 0.01566(11) 0.01748(11) 0.00046(8) 0.00085(8) -0.00193(9)
K1 0.0328(3) 0.0248(3) 0.0233(3) -0.0031(2) 0.0059(2) -0.0025(2)
N1 0.0205(9) 0.0213(10) 0.0166(9) -0.0011(8) 0.0003(7) 0.0014(8)
N2 0.0260(10) 0.0165(10) 0.0225(10) 0.0027(8) 0.0036(8) 0.0019(8)
N3 0.0203(9) 0.0175(10) 0.0192(9) -0.0001(7) 0.0030(7) 0.0000(7)
C2 0.0228(11) 0.0213(12) 0.0210(11) -0.0016(9) 0.0026(9) -0.0008(9)
C4 0.0230(11) 0.0157(11) 0.0185(11) -0.0019(9) 0.0033(9) -0.0020(9)
C5 0.0234(11) 0.0181(11) 0.0187(10) -0.0041(9) 0.0027(9) 0.0001(9)
C6 0.0230(12) 0.0332(14) 0.0217(12) -0.0035(10) -0.0035(9) 0.0067(10)
C7 0.0234(13) 0.080(2) 0.0339(15) -0.0016(15) 0.0007(11) 0.0113(14)
C8 0.0449(16) 0.0345(16) 0.0371(15) 0.0011(12) -0.0068(12) 0.0157(13)
C9 0.0321(14) 0.0466(17) 0.0232(12) -0.0048(12) -0.0055(10) 0.0046(12)
C10 0.0273(12) 0.0173(11) 0.0250(12) 0.0015(9) 0.0074(9) 0.0040(10)
C11 0.0243(12) 0.0170(12) 0.0300(12) 0.0023(10) 0.0043(9) 0.0038(9)
C12 0.0333(13) 0.0160(12) 0.0284(12) 0.0056(10) 0.0045(10) 0.0035(10)
C13 0.0607(18) 0.0184(13) 0.0315(14) -0.0003(11) 0.0055(12) -0.0070(12)
C14 0.0573(17) 0.0209(13) 0.0298(14) 0.0049(11) 0.0117(12) -0.0005(12)
C15 0.0483(17) 0.0289(15) 0.0596(19) 0.0146(14) 0.0054(14) 0.0121(13)
N4 0.0275(10) 0.0208(10) 0.0217(10) 0.0009(8) -0.0033(8) -0.0038(8)
Si1 0.0306(4) 0.0228(3) 0.0261(3) -0.0051(3) -0.0009(3) -0.0063(3)
C16 0.0381(15) 0.0334(16) 0.0522(17) -0.0182(13) -0.0070(13) 0.0048(13)
C17 0.0551(18) 0.0389(16) 0.0365(15) -0.0122(13) 0.0116(13) -0.0148(14)
C18 0.0480(16) 0.0247(14) 0.0375(15) -0.0024(11) 0.0036(12) -0.0075(12)
Si2 0.0266(3) 0.0317(4) 0.0228(3) 0.0037(3) -0.0052(3) -0.0047(3)
C19 0.0448(17) 0.084(3) 0.0280(15) -0.0043(15) -0.0127(13) 0.0034(17)
C20 0.0307(13) 0.0336(15) 0.0351(14) 0.0002(11) 0.0035(11) -0.0012(11)
C21 0.0321(14) 0.0393(17) 0.064(2) 0.0222(15) -0.0068(13) 0.0024(13)
N5 0.0266(10) 0.0198(10) 0.0167(9) -0.0003(8) 0.0037(8) -0.0027(8)
Si3 0.0365(4) 0.0262(4) 0.0186(3) -0.0005(3) 0.0070(3) -0.0062(3)
C22 0.068(2) 0.0425(17) 0.0318(15) -0.0090(13) 0.0174(14) -0.0028(16)
C23 0.0487(16) 0.0402(16) 0.0244(13) 0.0066(12) 0.0070(12) -0.0152(13)
C24 0.0470(16) 0.0394(16) 0.0216(12) 0.0031(11) -0.0041(11) -0.0112(13)
Si4 0.0230(3) 0.0208(3) 0.0256(3) -0.0006(3) 0.0051(3) -0.0011(3)
C25 0.0317(14) 0.0396(16) 0.0423(15) 0.0056(13) 0.0081(12) -0.0069(12)
C26 0.0334(14) 0.0287(14) 0.0391(15) 0.0008(12) 0.0059(11) 0.0055(11)
C27 0.0286(13) 0.0349(15) 0.0326(14) -0.0073(11) -0.0019(11) 0.0007(11)
O1 0.0306(10) 0.0462(12) 0.0394(11) 0.0087(9) 0.0063(8) 0.0037(9)
O2 0.0301(9) 0.0276(10) 0.0402(10) -0.0050(8) 0.0055(8) 0.0010(8)
C28 0.0328(16) 0.067(2) 0.070(2) 0.0113(18) 0.0134(15) 0.0083(16)
C29 0.0353(15) 0.055(2) 0.0525(18) 0.0177(15) 0.0052(13) -0.0076(14)
C30 0.0446(17) 0.0297(16) 0.063(2) 0.0073(14) 0.0012(14) -0.0054(13)
C31 0.0373(16) 0.058(2) 0.063(2) -0.0019(17) 0.0079(14) 0.0148(15)

loop_
_atom_type_symbol
_atom_type_description
_atom_type_scat_dispersion_real
_atom_type_scat_dispersion_imag
_atom_type_scat_source
C C 0.0033 0.0016 'International Tables Vol C Tables 4.2.6.8 and 6.1.1.4'
H H 0.0000 0.0000 'International Tables Vol C Tables 4.2.6.8 and 6.1.1.4'
N N 0.0061 0.0033 'International Tables Vol C Tables 4.2.6.8 and 6.1.1.4'
O O 0.0106 0.0060 'International Tables Vol C Tables 4.2.6.8 and 6.1.1.4'
Y Y -2.7962 3.5667 'International Tables Vol C Tables 4.2.6.8 and 6.1.1.4'
Si Si 0.0817 0.0704 'International Tables Vol C Tables 4.2.6.8 and 6.1.1.4'
K K 0.2009 0.2494 'International Tables Vol C Tables 4.2.6.8 and 6.1.1.4'

loop_
_geom_angle_atom_site_label_1
_geom_angle_atom_site_label_2
_geom_angle_atom_site_label_3
_geom_angle
_geom_angle_site_symmetry_1
_geom_angle_site_symmetry_3
N2 Y1 N5 109.47(7) . .
N2 Y1 N4 118.87(7) . .
N5 Y1 N4 122.01(7) . .
N2 Y1 C4 86.75(7) . .
N5 Y1 C4 111.25(7) . .
N4 Y1 C4 101.87(7) . .
O2 K1 O1 60.00(5) . .
O2 K1 C2 105.64(6) . .
O1 K1 C2 91.39(6) . .
O2 K1 C4 105.95(6) . 3_666
O1 K1 C4 165.95(6) . 3_666
C2 K1 C4 92.77(6) . 3_666
O2 K1 N4 123.14(5) . 3_666
O1 K1 N4 117.46(5) . 3_666
C2 K1 N4 130.71(6) . 3_666
C4 K1 N4 69.00(5) 3_666 3_666
C2 N1 C5 110.82(18) . .
C2 N1 C6 126.26(18) . .
C5 N1 C6 122.75(18) . .
C11 N2 C12 115.65(18) . .
C11 N2 Y1 104.84(13) . .
C12 N2 Y1 139.50(14) . .
C2 N3 C4 115.57(18) . .
C2 N3 C10 119.76(18) . .
C4 N3 C10 124.65(18) . .
N3 C2 N1 101.85(18) . .
N3 C2 K1 107.86(14) . .
N1 C2 K1 147.66(15) . .
C5 C4 N3 101.24(18) . .
C5 C4 Y1 130.97(15) . .
N3 C4 Y1 118.88(14) . .
C5 C4 K1 107.06(14) . 3_666
N3 C4 K1 100.83(12) . 3_666
Y1 C4 K1 92.65(7) . 3_666
C4 C5 N1 110.52(19) . .
N1 C6 C9 110.28(19) . .
N1 C6 C7 108.29(19) . .
C9 C6 C7 109.8(2) . .
N1 C6 C8 109.12(19) . .
C9 C6 C8 109.0(2) . .
C7 C6 C8 110.3(2) . .
N3 C10 C11 114.36(18) . .
N2 C11 C10 117.74(18) . .
N2 C12 C15 112.6(2) . .
N2 C12 C13 113.10(19) . .
C15 C12 C13 108.4(2) . .
N2 C12 C14 106.83(18) . .
C15 C12 C14 108.0(2) . .
C13 C12 C14 107.7(2) . .
Si1 N4 Si2 121.14(11) . .
Si1 N4 Y1 113.86(9) . .
Si2 N4 Y1 123.77(10) . .
Si1 N4 K1 96.26(8) . 3_666
Si2 N4 K1 94.17(7) . 3_666
Y1 N4 K1 90.63(5) . 3_666
N4 Si1 C18 113.67(11) . .
N4 Si1 C17 115.09(12) . .
C18 Si1 C17 106.46(12) . .
N4 Si1 C16 109.63(11) . .
C18 Si1 C16 106.68(13) . .
C17 Si1 C16 104.61(13) . .
N4 Si2 C21 111.71(11) . .
N4 Si2 C20 113.11(10) . .
C21 Si2 C20 105.18(13) . .
N4 Si2 C19 114.15(12) . .
C21 Si2 C19 106.92(14) . .
C20 Si2 C19 105.08(13) . .
Si3 N5 Si4 124.40(11) . .
Si3 N5 Y1 113.86(10) . .
Si4 N5 Y1 121.64(9) . .
N5 Si3 C22 113.19(12) . .
N5 Si3 C23 115.02(10) . .
C22 Si3 C23 107.34(13) . .
N5 Si3 C24 109.35(10) . .
C22 Si3 C24 107.40(13) . .
C23 Si3 C24 103.90(12) . .
N5 Si4 C26 112.01(11) . .
N5 Si4 C27 111.57(10) . .
C26 Si4 C27 107.58(12) . .
N5 Si4 C25 114.76(11) . .
C26 Si4 C25 104.84(12) . .
C27 Si4 C25 105.51(12) . .
C29 O1 C28 111.4(2) . .
C29 O1 K1 112.26(15) . .
C28 O1 K1 115.43(17) . .
C30 O2 C31 111.7(2) . .
C30 O2 K1 119.24(15) . .
C31 O2 K1 118.66(16) . .
O1 C29 C30 109.4(2) . .
O2 C30 C29 109.2(2) . .

loop_
_geom_bond_atom_site_label_1
_geom_bond_atom_site_label_2
_geom_bond_distance
_geom_bond_site_symmetry_2
Y1 N2 2.1786(18) .
Y1 N5 2.2763(18) .
Y1 N4 2.3244(18) .
Y1 C4 2.447(2) .
K1 O2 2.7118(18) .
K1 O1 2.8512(18) .
K1 C2 2.954(2) .
K1 C4 3.182(2) 3_666
K1 N4 3.3550(19) 3_666
N1 C2 1.373(3) .
N1 C5 1.393(3) .
N1 C6 1.480(3) .
N2 C11 1.459(3) .
N2 C12 1.471(3) .
N3 C2 1.365(3) .
N3 C4 1.421(3) .
N3 C10 1.473(3) .
C4 C5 1.359(3) .
C4 K1 3.182(2) 3_666
C6 C9 1.516(3) .
C6 C7 1.526(3) .
C6 C8 1.527(4) .
C10 C11 1.530(3) .
C12 C15 1.533(3) .
C12 C13 1.534(3) .
C12 C14 1.534(3) .
N4 Si1 1.714(2) .
N4 Si2 1.7175(19) .
N4 K1 3.3550(19) 3_666
Si1 C18 1.879(3) .
Si1 C17 1.881(3) .
Si1 C16 1.882(3) .
Si2 C21 1.864(3) .
Si2 C20 1.878(2) .
Si2 C19 1.885(3) .
N5 Si3 1.7056(19) .
N5 Si4 1.711(2) .
Si3 C22 1.878(3) .
Si3 C23 1.880(3) .
Si3 C24 1.891(3) .
Si4 C26 1.872(3) .
Si4 C27 1.875(2) .
Si4 C25 1.881(2) .
O1 C29 1.404(3) .
O1 C28 1.424(3) .
O2 C30 1.414(3) .
O2 C31 1.423(3) .
C29 C30 1.491(4) .
